data_7036062
loop_
_publ_author_name
'Kaposi, Marlene'
'Cokoja, Mirza'
'Hutterer, Christine H.'
'Hauser, Simone A.'
'Kaposi, Tobias'
'Klappenberger, Florian'
'P\"othig, Alexander'
'Barth, Johannes V.'
'Herrmann, Wolfgang A.'
'K\"uhn, Fritz E'

_publ_section_title
;
 Immobilisation of a molecular epoxidation catalyst on UiO-66 and -67: the
 effect of pore size on catalyst activity and recycling.
;
_journal_issue 36
_journal_name_full 'Dalton transactions (Cambridge, England : 2003)'
_journal_page_first 15976
_journal_page_last 15983
_journal_paper_doi 10.1039/c5dt01340b
_journal_volume 44
_journal_year 2015
_chemical_formula_moiety 'C168 O64 Zr12, 12(N)'
_chemical_formula_sum 'C42 H24 N3 O16 Zr3'
_chemical_formula_weight 1100.32
_space_group_IT_number 225
_symmetry_cell_setting cubic
_symmetry_Int_Tables_number 225
_symmetry_space_group_name_Hall '-F 4 2 3'
_symmetry_space_group_name_H-M 'F m -3 m'
_atom_sites_solution_hydrogens difmap
_audit_update_record
;
2015-04-08 deposited with the CCDC.
2015-08-04 downloaded from the CCDC.
;
_cell_angle_alpha 90
_cell_angle_beta 90
_cell_angle_gamma 90
_cell_formula_units_Z 8
_cell_length_a 26.7882(6)
_cell_length_b 26.7882(6)
_cell_length_c 26.7882(6)
_cell_measurement_reflns_used 9362
_cell_measurement_temperature 123(2)
_cell_measurement_theta_max 25.3676
_cell_measurement_theta_min 2.5217
_cell_volume 19223.4(7)
_computing_cell_refinement 'SAINT (Bruker, 2008b)'
_computing_data_collection 'APEX II Control Software (Bruker, 2008a)'
_computing_data_reduction 'SAINT (Bruker, 2008b)'
_computing_molecular_graphics 'PLATON (Spek, 2011)'
_computing_publication_material 'PLATON (Spek, 2011), enCIFer (Allen, 2004)'
_computing_structure_refinement 'SHELXL2014 (Sheldrick, 2014), SHELXLE (Huebschle, 2011)'
_computing_structure_solution 'SHELXS97 (Sheldrick, 1997)'
_diffrn_ambient_temperature 123
_diffrn_detector ' CCD plate '
_diffrn_detector_area_resol_mean 16
_diffrn_measured_fraction_theta_full 1.000
_diffrn_measured_fraction_theta_max 1.000
_diffrn_measurement_device ' \k-geometry diffractometer '
_diffrn_measurement_device_type ' Bruker APEX-II CCD '
_diffrn_measurement_method ' phi- and omega-rotation '
_diffrn_radiation_monochromator 'MONTEL optic'
_diffrn_radiation_probe x-ray
_diffrn_radiation_source 'rotating anode FR591'
_diffrn_radiation_type MoK\a
_diffrn_radiation_wavelength 0.71073
_diffrn_reflns_av_R_equivalents 0.0344
_diffrn_reflns_av_unetI/netI 0.0054
_diffrn_reflns_limit_h_max 31
_diffrn_reflns_limit_h_min -32
_diffrn_reflns_limit_k_max 32
_diffrn_reflns_limit_k_min -32
_diffrn_reflns_limit_l_max 32
_diffrn_reflns_limit_l_min -32
_diffrn_reflns_number 160563
_diffrn_reflns_reduction_process
;
;
_diffrn_reflns_theta_full 25.24
_diffrn_reflns_theta_max 25.38
_diffrn_reflns_theta_min 1.32
_exptl_absorpt_coefficient_mu 0.353
_exptl_absorpt_correction_T_max 0.7452
_exptl_absorpt_correction_T_min 0.6746
_exptl_absorpt_correction_type multi-scan
_exptl_absorpt_process_details 'SADABS, Bruker, 2008b'
_exptl_crystal_colour yellow
_exptl_crystal_density_diffrn 0.760
_exptl_crystal_density_method 'Not Measured'
_exptl_crystal_description prism
_exptl_crystal_F_000 4360
_exptl_crystal_size_max 0.350
_exptl_crystal_size_mid 0.290
_exptl_crystal_size_min 0.250
_refine_diff_density_max 0.919
_refine_diff_density_min -0.885
_refine_diff_density_rms 0.110
_refine_ls_extinction_method none
_refine_ls_goodness_of_fit_ref 1.237
_refine_ls_hydrogen_treatment constr
_refine_ls_matrix_type full
_refine_ls_number_parameters 52
_refine_ls_number_reflns 951
_refine_ls_number_restraints 26
_refine_ls_restrained_S_all 1.222
_refine_ls_R_factor_all 0.0495
_refine_ls_R_factor_gt 0.0481
_refine_ls_shift/su_max 0.035
_refine_ls_shift/su_mean 0.004
_refine_ls_structure_factor_coef Fsqd
_refine_ls_weighting_details 'W=1/[\S^2^(FO^2^)+(0.0748P)^2^+135.5197P] WHERE P=(FO^2^+2FC^2^)/3'
_refine_ls_weighting_scheme calc
_refine_ls_wR_factor_gt 0.1378
_refine_ls_wR_factor_ref 0.1396
_reflns_number_gt 914
_reflns_number_total 951
_reflns_threshold_expression I>2\s(I)
_cod_data_source_file c5dt01340b2.cif
_cod_data_source_block UiO-67-NH2
_cod_depositor_comments 'Adding full bibliography for 7036061--7036062.cif.'
_cod_original_cell_volume 19223.4(13)
_cod_database_code 7036062
_shelxl_version_number 2014-1

loop_
_symmetry_equiv_pos_site_id
_symmetry_equiv_pos_as_xyz
1 x,y,z
2 -y,x,z
3 -x,-y,z
4 y,-x,z
5 x,-y,-z
6 y,x,-z
7 -x,y,-z
8 -y,-x,-z
9 z,x,y
10 -x,z,y
11 -z,-x,y
12 x,-z,y
13 z,-x,-y
14 x,z,-y
15 -z,x,-y
16 -x,-z,-y
17 y,z,x
18 -z,-y,-x
19 -z,y,x
20 z,y,-x
21 z,-y,x
22 y,-z,-x
23 -y,-z,x
24 -y,z,-x
25 -x,-y,-z
26 y,-x,-z
27 x,y,-z
28 -y,x,-z
29 -x,y,z
30 -y,-x,z
31 x,-y,z
32 y,x,z
33 -z,-x,-y
34 x,-z,-y
35 z,x,-y
36 -x,z,-y
37 -z,x,y
38 -x,-z,y
39 z,-x,y
40 x,z,y
41 -y,-z,-x
42 z,y,x
43 z,-y,-x
44 -z,-y,x
45 -z,y,-x
46 -y,z,x
47 y,z,-x
48 y,-z,x
49 x,1/2+y,1/2+z
50 -y,1/2+x,1/2+z
51 -x,1/2-y,1/2+z
52 y,1/2-x,1/2+z
53 x,1/2-y,1/2-z
54 y,1/2+x,1/2-z
55 -x,1/2+y,1/2-z
56 -y,1/2-x,1/2-z
57 z,1/2+x,1/2+y
58 -x,1/2+z,1/2+y
59 -z,1/2-x,1/2+y
60 x,1/2-z,1/2+y
61 z,1/2-x,1/2-y
62 x,1/2+z,1/2-y
63 -z,1/2+x,1/2-y
64 -x,1/2-z,1/2-y
65 y,1/2+z,1/2+x
66 -z,1/2-y,1/2-x
67 -z,1/2+y,1/2+x
68 z,1/2+y,1/2-x
69 z,1/2-y,1/2+x
70 y,1/2-z,1/2-x
71 -y,1/2-z,1/2+x
72 -y,1/2+z,1/2-x
73 -x,1/2-y,1/2-z
74 y,1/2-x,1/2-z
75 x,1/2+y,1/2-z
76 -y,1/2+x,1/2-z
77 -x,1/2+y,1/2+z
78 -y,1/2-x,1/2+z
79 x,1/2-y,1/2+z
80 y,1/2+x,1/2+z
81 -z,1/2-x,1/2-y
82 x,1/2-z,1/2-y
83 z,1/2+x,1/2-y
84 -x,1/2+z,1/2-y
85 -z,1/2+x,1/2+y
86 -x,1/2-z,1/2+y
87 z,1/2-x,1/2+y
88 x,1/2+z,1/2+y
89 -y,1/2-z,1/2-x
90 z,1/2+y,1/2+x
91 z,1/2-y,1/2-x
92 -z,1/2-y,1/2+x
93 -z,1/2+y,1/2-x
94 -y,1/2+z,1/2+x
95 y,1/2+z,1/2-x
96 y,1/2-z,1/2+x
97 1/2+x,y,1/2+z
98 1/2-y,x,1/2+z
99 1/2-x,-y,1/2+z
100 1/2+y,-x,1/2+z
101 1/2+x,-y,1/2-z
102 1/2+y,x,1/2-z
103 1/2-x,y,1/2-z
104 1/2-y,-x,1/2-z
105 1/2+z,x,1/2+y
106 1/2-x,z,1/2+y
107 1/2-z,-x,1/2+y
108 1/2+x,-z,1/2+y
109 1/2+z,-x,1/2-y
110 1/2+x,z,1/2-y
111 1/2-z,x,1/2-y
112 1/2-x,-z,1/2-y
113 1/2+y,z,1/2+x
114 1/2-z,-y,1/2-x
115 1/2-z,y,1/2+x
116 1/2+z,y,1/2-x
117 1/2+z,-y,1/2+x
118 1/2+y,-z,1/2-x
119 1/2-y,-z,1/2+x
120 1/2-y,z,1/2-x
121 1/2-x,-y,1/2-z
122 1/2+y,-x,1/2-z
123 1/2+x,y,1/2-z
124 1/2-y,x,1/2-z
125 1/2-x,y,1/2+z
126 1/2-y,-x,1/2+z
127 1/2+x,-y,1/2+z
128 1/2+y,x,1/2+z
129 1/2-z,-x,1/2-y
130 1/2+x,-z,1/2-y
131 1/2+z,x,1/2-y
132 1/2-x,z,1/2-y
133 1/2-z,x,1/2+y
134 1/2-x,-z,1/2+y
135 1/2+z,-x,1/2+y
136 1/2+x,z,1/2+y
137 1/2-y,-z,1/2-x
138 1/2+z,y,1/2+x
139 1/2+z,-y,1/2-x
140 1/2-z,-y,1/2+x
141 1/2-z,y,1/2-x
142 1/2-y,z,1/2+x
143 1/2+y,z,1/2-x
144 1/2+y,-z,1/2+x
145 1/2+x,1/2+y,z
146 1/2-y,1/2+x,z
147 1/2-x,1/2-y,z
148 1/2+y,1/2-x,z
149 1/2+x,1/2-y,-z
150 1/2+y,1/2+x,-z
151 1/2-x,1/2+y,-z
152 1/2-y,1/2-x,-z
153 1/2+z,1/2+x,y
154 1/2-x,1/2+z,y
155 1/2-z,1/2-x,y
156 1/2+x,1/2-z,y
157 1/2+z,1/2-x,-y
158 1/2+x,1/2+z,-y
159 1/2-z,1/2+x,-y
160 1/2-x,1/2-z,-y
161 1/2+y,1/2+z,x
162 1/2-z,1/2-y,-x
163 1/2-z,1/2+y,x
164 1/2+z,1/2+y,-x
165 1/2+z,1/2-y,x
166 1/2+y,1/2-z,-x
167 1/2-y,1/2-z,x
168 1/2-y,1/2+z,-x
169 1/2-x,1/2-y,-z
170 1/2+y,1/2-x,-z
171 1/2+x,1/2+y,-z
172 1/2-y,1/2+x,-z
173 1/2-x,1/2+y,z
174 1/2-y,1/2-x,z
175 1/2+x,1/2-y,z
176 1/2+y,1/2+x,z
177 1/2-z,1/2-x,-y
178 1/2+x,1/2-z,-y
179 1/2+z,1/2+x,-y
180 1/2-x,1/2+z,-y
181 1/2-z,1/2+x,y
182 1/2-x,1/2-z,y
183 1/2+z,1/2-x,y
184 1/2+x,1/2+z,y
185 1/2-y,1/2-z,-x
186 1/2+z,1/2+y,x
187 1/2+z,1/2-y,-x
188 1/2-z,1/2-y,x
189 1/2-z,1/2+y,-x
190 1/2-y,1/2+z,x
191 1/2+y,1/2+z,-x
192 1/2+y,1/2-z,x

loop_
_atom_site_aniso_label
_atom_site_aniso_U_11
_atom_site_aniso_U_22
_atom_site_aniso_U_33
_atom_site_aniso_U_23
_atom_site_aniso_U_13
_atom_site_aniso_U_12
Zr1 0.0152(3) 0.0152(3) 0.0048(4) 0.0000 0.0000 0.0000
O1 0.050(2) 0.0342(17) 0.0270(15) 0.0189(13) 0.0000 0.0000
O2 0.054(2) 0.054(2) 0.054(2) -0.041(2) -0.041(2) 0.041(2)
C1 0.057(4) 0.032(2) 0.032(2) 0.013(3) 0.0000 0.0000
C2 0.192(7) 0.0493(17) 0.0493(17) 0.035(2) 0.0000 0.0000
C3 0.193(7) 0.0504(17) 0.0498(17) 0.035(2) -0.0008(8) 0.0000(8)
C4 0.194(7) 0.0512(17) 0.0504(17) 0.036(2) -0.0008(8) 0.0001(8)
C5 0.194(7) 0.0510(17) 0.0510(17) 0.036(2) 0.0000 0.0000
N1 0.35(5) 0.08(2) 0.091(16) 0.064(16) -0.08(3) -0.06(3)

loop_
_atom_site_label
_atom_site_type_symbol
_atom_site_thermal_displace_type
_atom_site_fract_x
_atom_site_fract_y
_atom_site_fract_z
_atom_site_occupancy
_atom_site_U_iso_or_equiv
_atom_site_calc_flag
_atom_site_refinement_flags
Zr1 Zr Uani 0.00000 0.00000 0.09217(2) 1.000 0.0117(2) d STP
O1 O Uani 0.00000 -0.07210(12) 0.13303(11) 1.000 0.0371(10) d STP
O2 O Uani -0.04574(17) -0.04574(17) 0.04574(17) 1.000 0.0540(12) d STP
C1 C Uani 0.00000 -0.11735(16) 0.11735(16) 1.000 0.0403(16) d STP
C2 C Uani 0.00000 -0.1568(2) 0.1568(2) 1.000 0.097(2) d STU
C3 C Uani 0.0173(5) -0.1451(3) 0.2050(3) 0.500 0.098(2) d UP
C4 C Uani 0.0189(5) -0.1816(3) 0.2427(3) 0.500 0.099(2) d UP
C5 C Uani 0.00000 -0.23023(19) 0.23023(19) 1.000 0.099(2) d STU
N1 N Uani 0.046(3) -0.1682(16) 0.2865(17) 0.125 0.174(19) d UP
H3 H Uiso 0.03040 -0.10930 0.21310 1.000 0.1170 d RU

loop_
_atom_type_symbol
_atom_type_description
_atom_type_scat_dispersion_real
_atom_type_scat_dispersion_imag
_atom_type_scat_source
C C 0.0033 0.0016 ' International Tables Vol C Tables 4.2.6.8 and 6.1.1.4'
H H 0.0000 0.0000 ' International Tables Vol C Tables 4.2.6.8 and 6.1.1.4'
N N 0.0061 0.0033 ' International Tables Vol C Tables 4.2.6.8 and 6.1.1.4'
O O 0.0106 0.0060 ' International Tables Vol C Tables 4.2.6.8 and 6.1.1.4'
Zr Zr -2.9673 0.5597 ' International Tables Vol C Tables 4.2.6.8 and 6.1.1.4'

loop_
_geom_angle_atom_site_label_1
_geom_angle_atom_site_label_2
_geom_angle_atom_site_label_3
_geom_angle
_geom_angle_site_symmetry_1
_geom_angle_site_symmetry_3
_geom_angle_publ_flag
O1 Zr1 O2 77.74(14) . . yes
O1 Zr1 O1 75.93(5) . 2_555 yes
O1 Zr1 O2 77.74(14) . 2_555 yes
O1 Zr1 O1 120.92(11) . 3_555 yes
O1 Zr1 O2 141.93(13) . 3_555 yes
O1 Zr1 O1 75.93(5) . 4_555 yes
O1 Zr1 O2 141.93(13) . 4_555 yes
O1 Zr1 O2 141.93(13) 2_555 . yes
O2 Zr1 O2 70.12(17) . 2_555 yes
O1 Zr1 O2 141.93(13) 3_555 . yes
O2 Zr1 O2 108.66(17) . 3_555 yes
O1 Zr1 O2 77.74(14) 4_555 . yes
O2 Zr1 O2 70.12(17) . 4_555 yes
O1 Zr1 O2 77.74(14) 2_555 2_555 yes
O1 Zr1 O1 75.93(5) 2_555 3_555 yes
O1 Zr1 O2 77.74(14) 2_555 3_555 yes
O1 Zr1 O1 120.92(11) 2_555 4_555 yes
O1 Zr1 O2 141.93(13) 2_555 4_555 yes
O1 Zr1 O2 141.93(13) 3_555 2_555 yes
O2 Zr1 O2 70.12(17) 2_555 3_555 yes
O1 Zr1 O2 141.93(13) 4_555 2_555 yes
O2 Zr1 O2 108.66(17) 2_555 4_555 yes
O1 Zr1 O2 77.74(14) 3_555 3_555 yes
O1 Zr1 O1 75.93(5) 3_555 4_555 yes
O1 Zr1 O2 77.74(14) 3_555 4_555 yes
O1 Zr1 O2 141.93(13) 4_555 3_555 yes
O2 Zr1 O2 70.12(17) 3_555 4_555 yes
O1 Zr1 O2 77.74(14) 4_555 4_555 yes
Zr1 O1 C1 131.4(3) . . yes
Zr1 O2 Zr1 109.9(2) . 11_555 yes
Zr1 O2 Zr1 109.9(2) . 12_555 yes
Zr1 O2 Zr1 109.9(2) 11_555 12_555 yes
O1 C1 C2 115.9(4) . . yes
O1 C1 O1 128.2(4) . 16_555 yes
O1 C1 C2 115.9(4) 16_555 . yes
C1 C2 C3 119.4(5) . . no
C1 C2 C3 119.4(5) . 16_555 no
C1 C2 C3 119.4(5) . 29_555 no
C1 C2 C3 119.4(5) . 34_555 no
C3 C2 C3 121.1(6) . 16_555 no
C3 C2 C3 38.5(8) . 29_555 no
C3 C2 C3 107.5(6) . 34_555 no
C3 C2 C3 107.5(6) 16_555 29_555 no
C3 C2 C3 38.5(8) 16_555 34_555 no
C3 C2 C3 121.1(6) 29_555 34_555 no
C2 C3 C4 120.9(7) . . no
C3 C4 C5 116.9(7) . . no
C4 C5 C4 123.1(6) . 16_555 no
C4 C5 C4 41.3(7) . 29_555 no
C4 C5 C4 107.3(6) . 34_555 no
C4 C5 C4 107.3(6) 16_555 29_555 no
C4 C5 C4 41.3(7) 16_555 34_555 no
C4 C5 C4 123.1(6) 29_555 34_555 no
C2 C3 H3 120.00 . . no
C4 C3 H3 119.00 . . no

loop_
_geom_bond_atom_site_label_1
_geom_bond_atom_site_label_2
_geom_bond_distance
_geom_bond_site_symmetry_2
_geom_bond_publ_flag
Zr1 O1 2.220(3) . yes
Zr1 O2 2.133(5) . yes
Zr1 O1 2.220(3) 2_555 yes
Zr1 O2 2.133(5) 2_555 yes
Zr1 O1 2.220(3) 3_555 yes
Zr1 O2 2.133(5) 3_555 yes
Zr1 O1 2.220(3) 4_555 yes
Zr1 O2 2.133(5) 4_555 yes
O1 C1 1.283(5) . yes
C1 C2 1.495(7) . no
C2 C3 1.407(10) . no
C2 C3 1.407(10) 16_555 no
C2 C3 1.407(10) 29_555 no
C2 C3 1.407(10) 34_555 no
C3 C4 1.406(11) . no
C4 C5 1.437(10) . no
C3 H3 1.0400 . no

loop_
_geom_torsion_atom_site_label_1
_geom_torsion_atom_site_label_2
_geom_torsion_atom_site_label_3
_geom_torsion_atom_site_label_4
_geom_torsion
_geom_torsion_site_symmetry_1
_geom_torsion_site_symmetry_4
_geom_torsion_publ_flag
O2 Zr1 O1 C1 36.00(13) . . no
Zr1 O1 C1 C2 -180.00(1) . . no
O1 C1 C2 C3 -22.2(6) . . no
C1 C2 C3 C4 -178.5(9) . . no
C3 C2 C3 C4 1.5(15) 16_555 . no
C3 C2 C3 C4 80.1(13) 29_555 . no
C3 C2 C3 C4 -38.3(13) 34_555 . no
C2 C3 C4 C5 -2.8(16) . . no
C3 C4 C5 C4 1.4(14) . 16_555 no
C3 C4 C5 C4 -76.8(11) . 29_555 no
C3 C4 C5 C4 43.9(12) . 34_555 no
